data_2217054
loop_
_publ_author_name
'Xia, Xian-you'
'Zhang, Yong'
'Qu, Yuan'
'Chen, Xue-mei'
'Liu, Ting'

_publ_section_title
;
 Bis[bis(1<i>H</i>-benzimidazol-2-ylmethyl)amine]copper(II) dichloride
 methanol disolvate dihydrate
;
_journal_coeditor_code GG2050
_journal_issue 1
_journal_name_full 'Acta Crystallographica Section E'
_journal_page_first m190
_journal_page_last m190
_journal_paper_doi 10.1107/S1600536807065816
_journal_volume 64
_journal_year 2008
_chemical_formula_iupac '[Cu (C16 H14 N5)2] Cl2, 2C H4 O, 2H2 O'
_chemical_formula_moiety 'C32 H30 Cu N10 2+, 2(Cl -), 2(H2 O)'
_chemical_formula_sum 'C32 H34 Cl2 Cu N10 O2'
_chemical_formula_weight 725.13
_chemical_name_systematic
;
Bis[bis(1<i>H</i>-benzimidazol-2-ylmethyl)amine]copper(II)
dichloride methanol disolvate dihydrate
;
_space_group_IT_number 2
_symmetry_cell_setting triclinic
_symmetry_space_group_name_Hall '-P 1'
_symmetry_space_group_name_H-M 'P -1'
_atom_sites_solution_hydrogens geom
_atom_sites_solution_primary direct
_atom_sites_solution_secondary difmap
_audit_creation_method SHELXL-97
_cell_angle_alpha 82.095(5)
_cell_angle_beta 88.441(5)
_cell_angle_gamma 87.073(5)
_cell_formula_units_Z 1
_cell_length_a 9.653(3)
_cell_length_b 9.921(3)
_cell_length_c 10.316(3)
_cell_measurement_reflns_used 3239
_cell_measurement_temperature 292(2)
_cell_measurement_theta_max 25.46
_cell_measurement_theta_min 1.56
_cell_volume 977.1(5)
_computing_cell_refinement 'SMART (Bruker, 2001)'
_computing_data_collection 'SMART (Bruker, 2001)'
_computing_data_reduction 'SAINT-Plus (Bruker, 2001)'
_computing_molecular_graphics 'SHELXTL (Bruker, 2000)'
_computing_publication_material 'SHELXTL (Bruker, 2000)'
_computing_structure_refinement 'SHELXL97 (Sheldrick, 1997)'
_computing_structure_solution 'SHELXS97 (Sheldrick, 1997)'
_diffrn_ambient_temperature 292(2)
_diffrn_measured_fraction_theta_full 0.988
_diffrn_measured_fraction_theta_max 0.988
_diffrn_measurement_device_type 'CCD area-detector'
_diffrn_measurement_method '\f and \w scans'
_diffrn_radiation_monochromator graphite
_diffrn_radiation_source 'fine-focus sealed tube'
_diffrn_radiation_type MoK\a
_diffrn_radiation_wavelength 0.71073
_diffrn_reflns_av_R_equivalents 0.0988
_diffrn_reflns_av_sigmaI/netI 0.0890
_diffrn_reflns_limit_h_max 11
_diffrn_reflns_limit_h_min -11
_diffrn_reflns_limit_k_max 12
_diffrn_reflns_limit_k_min -12
_diffrn_reflns_limit_l_max 12
_diffrn_reflns_limit_l_min -12
_diffrn_reflns_number 9121
_diffrn_reflns_theta_full 26.00
_diffrn_reflns_theta_max 26.00
_diffrn_reflns_theta_min 1.99
_exptl_absorpt_coefficient_mu 0.735
_exptl_absorpt_correction_type none
_exptl_crystal_colour purple
_exptl_crystal_density_diffrn 1.232
_exptl_crystal_density_method 'not measured'
_exptl_crystal_description block
_exptl_crystal_F_000 375
_exptl_crystal_size_max 0.23
_exptl_crystal_size_mid 0.22
_exptl_crystal_size_min 0.20
_refine_diff_density_max 0.598
_refine_diff_density_min -0.596
_refine_ls_extinction_method none
_refine_ls_goodness_of_fit_ref 0.969
_refine_ls_hydrogen_treatment mixed
_refine_ls_matrix_type full
_refine_ls_number_parameters 229
_refine_ls_number_reflns 3799
_refine_ls_number_restraints 6
_refine_ls_restrained_S_all 0.969
_refine_ls_R_factor_all 0.0647
_refine_ls_R_factor_gt 0.0511
_refine_ls_shift/su_max 0.000
_refine_ls_shift/su_mean 0.000
_refine_ls_structure_factor_coef Fsqd
_refine_ls_weighting_details 'w=1/[\s^2^(Fo^2^)+(0.0459P)^2^] where P=(Fo^2^+2Fc^2^)/3'
_refine_ls_weighting_scheme calc
_refine_ls_wR_factor_gt 0.1179
_refine_ls_wR_factor_ref 0.1233
_reflns_number_gt 2937
_reflns_number_total 3799
_reflns_threshold_expression I>2\s(I)
_cod_data_source_file gg2050.cif
_cod_data_source_block I
_cod_depositor_comments
;
The following automatic conversions were performed:
'_symmetry_cell_setting' value 'Triclinic' changed to 'triclinic'
according to '/home/saulius/struct/CIF-dictionaries/cif_core.dic'
dictionary named 'cif_core.dic' version 2.4.1 from 2010-06-29.

Automatic conversion script
Id: cif_fix_enum 1527 2010-12-29 10:47:43Z saulius 

The following automatic conversions were performed:

'_symmetry_cell_setting' value 'Triclinic' changed to 'triclinic'
according to /home/saulius/struct/CIF-dictionaries/cif_core.dic
dictionary named 'cif_core.dic' version 2.4.1 from 2010-06-29.

Automatic conversion script
Id: cif_fix_values 1715 2011-07-08 13:25:40Z adriana 
;
_cod_original_sg_symbol_H-M P-1
_cod_database_code 2217054
_cod_database_fobs_code 2217054

loop_
_symmetry_equiv_pos_as_xyz
'x, y, z'
'-x, -y, -z'

loop_
_atom_site_type_symbol
_atom_site_label
_atom_site_fract_x
_atom_site_fract_y
_atom_site_fract_z
_atom_site_U_iso_or_equiv
_atom_site_adp_type
_atom_site_calc_flag
_atom_site_refinement_flags
_atom_site_occupancy
Cu Cu1 0.5000 0.5000 1.0000 0.02773(17) Uani d S 1
N N1 0.4996(3) 0.5259(2) 0.7434(2) 0.0378(6) Uani d D 1
H H1C 0.530(3) 0.597(2) 0.696(2) 0.045 Uiso d D 1
N N2 0.1441(3) 0.4115(3) 0.8191(3) 0.0434(7) Uani d D 1
H H2 0.106(3) 0.406(4) 0.746(2) 0.052 Uiso d D 1
N N3 0.3091(2) 0.4492(2) 0.9528(2) 0.0337(6) Uani d . 1
N N4 0.6536(3) 0.1732(3) 0.8228(3) 0.0384(6) Uani d D 1
H H4 0.678(3) 0.154(3) 0.7466(17) 0.046 Uiso d D 1
N N5 0.5738(2) 0.3203(2) 0.9531(2) 0.0308(5) Uani d . 1
C C1 0.0971(3) 0.3621(3) 0.9427(3) 0.0410(8) Uani d . 1
C C2 -0.0207(4) 0.2958(4) 0.9870(4) 0.0536(10) Uani d . 1
H H2A -0.0891 0.2804 0.9297 0.064 Uiso calc R 1
C C3 -0.0330(4) 0.2534(4) 1.1187(4) 0.0652(11) Uani d . 1
H H3 -0.1117 0.2092 1.1520 0.078 Uiso calc R 1
C C4 0.0712(4) 0.2759(4) 1.2042(4) 0.0604(10) Uani d . 1
H H4A 0.0607 0.2452 1.2930 0.072 Uiso calc R 1
C C5 0.1892(4) 0.3426(4) 1.1598(3) 0.0467(9) Uani d . 1
H H5 0.2577 0.3575 1.2172 0.056 Uiso calc R 1
C C6 0.2023(3) 0.3866(3) 1.0261(3) 0.0351(7) Uani d . 1
C C7 0.2717(3) 0.4620(3) 0.8288(3) 0.0362(7) Uani d . 1
C C8 0.3527(4) 0.5231(3) 0.7149(3) 0.0467(9) Uani d . 1
H H8A 0.3423 0.4713 0.6428 0.056 Uiso calc R 1
H H8B 0.3164 0.6154 0.6878 0.056 Uiso calc R 1
C C9 0.5817(4) 0.4056(3) 0.7148(3) 0.0472(9) Uani d . 1
H H9A 0.6722 0.4331 0.6808 0.057 Uiso calc R 1
H H9B 0.5365 0.3659 0.6472 0.057 Uiso calc R 1
C C10 0.6004(3) 0.3008(3) 0.8311(3) 0.0332(7) Uani d . 1
C C11 0.6591(3) 0.1038(3) 0.9456(3) 0.0358(7) Uani d . 1
C C12 0.7028(4) -0.0289(3) 0.9947(4) 0.0478(9) Uani d . 1
H H12 0.7384 -0.0894 0.9394 0.057 Uiso calc R 1
C C13 0.6915(4) -0.0673(3) 1.1271(4) 0.0512(9) Uani d . 1
H H13 0.7205 -0.1552 1.1623 0.061 Uiso calc R 1
C C14 0.6370(4) 0.0231(3) 1.2104(3) 0.0465(8) Uani d . 1
H H14 0.6298 -0.0062 1.2998 0.056 Uiso calc R 1
C C15 0.5939(3) 0.1543(3) 1.1627(3) 0.0392(7) Uani d . 1
H H15 0.5565 0.2135 1.2183 0.047 Uiso calc R 1
C C16 0.6075(3) 0.1957(3) 1.0300(3) 0.0307(6) Uani d . 1
Cl Cl1 0.37341(12) 0.23380(10) 0.47316(9) 0.0656(3) Uani d . 1
O O1 0.6586(3) 0.0805(3) 0.5743(3) 0.0720(9) Uani d D 1
H H1B 0.624(5) 0.138(3) 0.520(4) 0.108 Uiso d D 1
H H1A 0.628(5) 0.009(3) 0.588(5) 0.108 Uiso d D 1

loop_
_atom_site_aniso_label
_atom_site_aniso_U_11
_atom_site_aniso_U_22
_atom_site_aniso_U_33
_atom_site_aniso_U_12
_atom_site_aniso_U_13
_atom_site_aniso_U_23
Cu1 0.0332(3) 0.0220(3) 0.0305(3) -0.00342(19) -0.0075(2) -0.01034(19)
N1 0.0506(17) 0.0288(13) 0.0344(14) -0.0086(12) -0.0034(12) -0.0028(11)
N2 0.0460(16) 0.0366(14) 0.0493(18) -0.0054(12) -0.0220(14) -0.0071(13)
N3 0.0357(14) 0.0305(13) 0.0373(14) -0.0051(10) -0.0075(11) -0.0104(11)
N4 0.0492(16) 0.0336(14) 0.0354(15) -0.0016(12) 0.0020(13) -0.0164(12)
N5 0.0380(14) 0.0249(12) 0.0316(13) -0.0010(10) -0.0036(11) -0.0108(10)
C1 0.0386(18) 0.0319(16) 0.054(2) 0.0019(13) -0.0136(16) -0.0111(14)
C2 0.039(2) 0.054(2) 0.070(3) -0.0086(16) -0.0110(18) -0.0128(19)
C3 0.041(2) 0.072(3) 0.085(3) -0.0179(19) 0.008(2) -0.015(2)
C4 0.057(2) 0.074(3) 0.052(2) -0.015(2) 0.0098(18) -0.013(2)
C5 0.0430(19) 0.055(2) 0.046(2) -0.0066(16) -0.0051(16) -0.0175(17)
C6 0.0345(16) 0.0269(14) 0.0467(19) 0.0031(12) -0.0068(14) -0.0152(13)
C7 0.0421(18) 0.0271(14) 0.0407(17) -0.0034(13) -0.0115(14) -0.0070(13)
C8 0.057(2) 0.0439(19) 0.0391(18) -0.0100(16) -0.0185(17) 0.0000(15)
C9 0.069(2) 0.0408(18) 0.0341(17) -0.0025(17) 0.0002(16) -0.0120(14)
C10 0.0404(17) 0.0268(15) 0.0350(16) -0.0049(12) -0.0030(13) -0.0116(12)
C11 0.0361(17) 0.0305(15) 0.0433(18) -0.0044(13) -0.0023(14) -0.0124(14)
C12 0.054(2) 0.0313(17) 0.059(2) 0.0059(15) -0.0006(17) -0.0131(16)
C13 0.057(2) 0.0276(17) 0.067(2) 0.0062(15) -0.0059(19) -0.0015(16)
C14 0.052(2) 0.0384(18) 0.047(2) -0.0027(15) -0.0065(17) 0.0012(15)
C15 0.0443(18) 0.0322(16) 0.0427(18) -0.0009(13) -0.0058(15) -0.0106(14)
C16 0.0293(15) 0.0256(14) 0.0387(16) -0.0028(11) -0.0048(13) -0.0082(12)
Cl1 0.0962(8) 0.0549(6) 0.0461(5) -0.0196(5) -0.0092(5) -0.0009(4)
O1 0.084(2) 0.076(2) 0.064(2) -0.0184(18) 0.0032(16) -0.0355(17)

loop_
_atom_type_symbol
_atom_type_description
_atom_type_scat_dispersion_real
_atom_type_scat_dispersion_imag
_atom_type_scat_source
C C 0.0033 0.0016 'International Tables Vol C Tables 4.2.6.8 and 6.1.1.4'
H H 0.0000 0.0000 'International Tables Vol C Tables 4.2.6.8 and 6.1.1.4'
N N 0.0061 0.0033 'International Tables Vol C Tables 4.2.6.8 and 6.1.1.4'
O O 0.0106 0.0060 'International Tables Vol C Tables 4.2.6.8 and 6.1.1.4'
Cl Cl 0.1484 0.1585 'International Tables Vol C Tables 4.2.6.8 and 6.1.1.4'
Cu Cu 0.3201 1.2651 'International Tables Vol C Tables 4.2.6.8 and 6.1.1.4'

loop_
_geom_angle_atom_site_label_1
_geom_angle_atom_site_label_2
_geom_angle_atom_site_label_3
_geom_angle_site_symmetry_1
_geom_angle_site_symmetry_3
_geom_angle
N5 Cu1 N5 2_667 . 180.00(13)
N5 Cu1 N3 2_667 2_667 88.03(9)
N5 Cu1 N3 . 2_667 91.97(9)
N5 Cu1 N3 2_667 . 91.97(9)
N5 Cu1 N3 . . 88.03(9)
N3 Cu1 N3 2_667 . 180.00(12)
N5 Cu1 N1 2_667 . 105.57(9)
N5 Cu1 N1 . . 74.43(9)
N3 Cu1 N1 2_667 . 105.76(9)
N3 Cu1 N1 . . 74.24(9)
C9 N1 C8 . . 114.0(2)
C9 N1 Cu1 . . 102.82(18)
C8 N1 Cu1 . . 102.97(19)
C9 N1 H1C . . 109(2)
C8 N1 H1C . . 106(2)
Cu1 N1 H1C . . 122(2)
C7 N2 C1 . . 108.6(2)
C7 N2 H2 . . 124(2)
C1 N2 H2 . . 128(2)
C7 N3 C6 . . 106.4(2)
C7 N3 Cu1 . . 120.7(2)
C6 N3 Cu1 . . 132.5(2)
C10 N4 C11 . . 108.2(2)
C10 N4 H4 . . 118(2)
C11 N4 H4 . . 134(2)
C10 N5 C16 . . 105.9(2)
C10 N5 Cu1 . . 122.1(2)
C16 N5 Cu1 . . 131.95(19)
N2 C1 C2 . . 132.2(3)
N2 C1 C6 . . 104.9(3)
C2 C1 C6 . . 122.8(3)
C3 C2 C1 . . 117.4(3)
C3 C2 H2A . . 121.3
C1 C2 H2A . . 121.3
C2 C3 C4 . . 120.9(4)
C2 C3 H3 . . 119.5
C4 C3 H3 . . 119.5
C5 C4 C3 . . 121.7(4)
C5 C4 H4A . . 119.1
C3 C4 H4A . . 119.1
C4 C5 C6 . . 117.8(3)
C4 C5 H5 . . 121.1
C6 C5 H5 . . 121.1
N3 C6 C5 . . 131.1(3)
N3 C6 C1 . . 109.4(3)
C5 C6 C1 . . 119.4(3)
N3 C7 N2 . . 110.7(3)
N3 C7 C8 . . 126.1(3)
N2 C7 C8 . . 123.2(3)
N1 C8 C7 . . 112.1(3)
N1 C8 H8A . . 109.2
C7 C8 H8A . . 109.2
N1 C8 H8B . . 109.2
C7 C8 H8B . . 109.2
H8A C8 H8B . . 107.9
N1 C9 C10 . . 113.0(3)
N1 C9 H9A . . 109.0
C10 C9 H9A . . 109.0
N1 C9 H9B . . 109.0
C10 C9 H9B . . 109.0
H9A C9 H9B . . 107.8
N5 C10 N4 . . 112.0(3)
N5 C10 C9 . . 125.3(3)
N4 C10 C9 . . 122.7(3)
N4 C11 C12 . . 133.0(3)
N4 C11 C16 . . 106.0(3)
C12 C11 C16 . . 120.9(3)
C13 C12 C11 . . 117.7(3)
C13 C12 H12 . . 121.2
C11 C12 H12 . . 121.2
C12 C13 C14 . . 121.3(3)
C12 C13 H13 . . 119.3
C14 C13 H13 . . 119.3
C15 C14 C13 . . 121.3(3)
C15 C14 H14 . . 119.4
C13 C14 H14 . . 119.4
C14 C15 C16 . . 118.2(3)
C14 C15 H15 . . 120.9
C16 C15 H15 . . 120.9
C15 C16 N5 . . 131.6(3)
C15 C16 C11 . . 120.6(3)
N5 C16 C11 . . 107.8(3)
H1B O1 H1A . . 120(3)

loop_
_geom_bond_atom_site_label_1
_geom_bond_atom_site_label_2
_geom_bond_site_symmetry_2
_geom_bond_distance
Cu1 N1 . 2.624(3)
Cu1 N3 2_667 2.024(2)
Cu1 N3 . 2.024(2)
Cu1 N5 2_667 2.002(2)
Cu1 N5 . 2.002(2)
N1 C9 . 1.459(4)
N1 C8 . 1.459(4)
N1 H1C . 0.855(10)
N2 C7 . 1.365(4)
N2 C1 . 1.375(4)
N2 H2 . 0.858(10)
N3 C7 . 1.326(4)
N3 C6 . 1.384(4)
N4 C10 . 1.354(4)
N4 C11 . 1.357(4)
N4 H4 . 0.860(10)
N5 C10 . 1.316(4)
N5 C16 . 1.402(4)
C1 C2 . 1.378(5)
C1 C6 . 1.400(4)
C2 C3 . 1.370(6)
C2 H2A . 0.9300
C3 C4 . 1.401(5)
C3 H3 . 0.9300
C4 C5 . 1.382(5)
C4 H4A . 0.9300
C5 C6 . 1.392(5)
C5 H5 . 0.9300
C7 C8 . 1.470(5)
C8 H8A . 0.9700
C8 H8B . 0.9700
C9 C10 . 1.484(5)
C9 H9A . 0.9700
C9 H9B . 0.9700
C11 C12 . 1.393(4)
C11 C16 . 1.408(4)
C12 C13 . 1.369(5)
C12 H12 . 0.9300
C13 C14 . 1.400(5)
C13 H13 . 0.9300
C14 C15 . 1.374(4)
C14 H14 . 0.9300
C15 C16 . 1.379(4)
C15 H15 . 0.9300
O1 H1A . 0.778(17)

loop_
_geom_hbond_atom_site_label_D
_geom_hbond_atom_site_label_H
_geom_hbond_atom_site_label_A
_geom_hbond_site_symmetry_A
_geom_hbond_distance_DH
_geom_hbond_distance_HA
_geom_hbond_distance_DA
_geom_hbond_angle_DHA
N4 H4 O1 . 0.860(10) 2.027(15) 2.839(4) 157(3)
O1 H1B Cl1 . 0.81(4) 2.59(4) 3.206(4) 134(5)
N1 H1C Cl1 2_666 0.855(10) 2.455(12) 3.296(3) 168(3)

loop_
_geom_torsion_atom_site_label_1
_geom_torsion_atom_site_label_2
_geom_torsion_atom_site_label_3
_geom_torsion_atom_site_label_4
_geom_torsion_site_symmetry_1
_geom_torsion
N5 Cu1 N1 C9 2_667 167.82(19)
N5 Cu1 N1 C9 . -12.18(19)
N3 Cu1 N1 C9 2_667 75.4(2)
N3 Cu1 N1 C9 . -104.6(2)
N5 Cu1 N1 C8 2_667 -73.47(19)
N5 Cu1 N1 C8 . 106.53(19)
N3 Cu1 N1 C8 2_667 -165.85(18)
N3 Cu1 N1 C8 . 14.15(18)
N5 Cu1 N3 C7 2_667 100.4(2)
N5 Cu1 N3 C7 . -79.6(2)
N1 Cu1 N3 C7 . -5.3(2)
N5 Cu1 N3 C6 2_667 -87.1(3)
N5 Cu1 N3 C6 . 92.9(3)
N1 Cu1 N3 C6 . 167.3(3)
N3 Cu1 N5 C10 2_667 -99.2(2)
N3 Cu1 N5 C10 . 80.8(2)
N1 Cu1 N5 C10 . 6.6(2)
N3 Cu1 N5 C16 2_667 80.8(2)
N3 Cu1 N5 C16 . -99.2(2)
N1 Cu1 N5 C16 . -173.3(3)
C7 N2 C1 C2 . -176.6(4)
C7 N2 C1 C6 . 0.5(3)
N2 C1 C2 C3 . 176.8(4)
C6 C1 C2 C3 . 0.2(5)
C1 C2 C3 C4 . -0.6(6)
C2 C3 C4 C5 . 0.7(7)
C3 C4 C5 C6 . -0.4(6)
C7 N3 C6 C5 . 176.4(3)
Cu1 N3 C6 C5 . 3.0(5)
C7 N3 C6 C1 . -0.3(3)
Cu1 N3 C6 C1 . -173.7(2)
C4 C5 C6 N3 . -176.5(3)
C4 C5 C6 C1 . -0.1(5)
N2 C1 C6 N3 . -0.1(3)
C2 C1 C6 N3 . 177.3(3)
N2 C1 C6 C5 . -177.2(3)
C2 C1 C6 C5 . 0.2(5)
C6 N3 C7 N2 . 0.6(3)
Cu1 N3 C7 N2 . 174.94(19)
C6 N3 C7 C8 . 179.9(3)
Cu1 N3 C7 C8 . -5.8(4)
C1 N2 C7 N3 . -0.7(4)
C1 N2 C7 C8 . 179.9(3)
C9 N1 C8 C7 . 90.9(3)
Cu1 N1 C8 C7 . -19.7(3)
N3 C7 C8 N1 . 20.5(5)
N2 C7 C8 N1 . -160.3(3)
C8 N1 C9 C10 . -95.4(3)
Cu1 N1 C9 C10 . 15.3(3)
C16 N5 C10 N4 . -2.0(3)
Cu1 N5 C10 N4 . 178.00(18)
C16 N5 C10 C9 . -179.4(3)
Cu1 N5 C10 C9 . 0.7(4)
C11 N4 C10 N5 . 1.6(3)
C11 N4 C10 C9 . 179.0(3)
N1 C9 C10 N5 . -13.7(4)
N1 C9 C10 N4 . 169.2(3)
C10 N4 C11 C12 . 179.4(3)
C10 N4 C11 C16 . -0.4(3)
N4 C11 C12 C13 . -178.7(3)
C16 C11 C12 C13 . 1.1(5)
C11 C12 C13 C14 . 0.5(5)
C12 C13 C14 C15 . -0.6(5)
C13 C14 C15 C16 . -0.9(5)
C14 C15 C16 N5 . 180.0(3)
C14 C15 C16 C11 . 2.5(4)
C10 N5 C16 C15 . -176.0(3)
Cu1 N5 C16 C15 . 3.9(5)
C10 N5 C16 C11 . 1.7(3)
Cu1 N5 C16 C11 . -178.31(18)
N4 C11 C16 C15 . 177.2(3)
C12 C11 C16 C15 . -2.6(4)
N4 C11 C16 N5 . -0.8(3)
C12 C11 C16 N5 . 179.3(3)
